data_7116735
loop_
_publ_author_name
'Johannes Landmann'
'Jan A. P. Sprenger'
'Rudiger Bertermann'
'Nikolai Ignatiev'
'Vera Bernhardt-Pitchougina'
'Eduard Bernhardt'
'Helge Willner'
'Maik Finze'

_publ_section_title
;
 Convenient access to the tricyanoborate dianion B(CN)3^2-^ and selected
 reactions as a boron-centred nucleophile
;
_journal_name_full Chem.Commun.
_journal_page_first 4989
_journal_paper_doi 10.1039/C5cc00555H
_journal_volume 51
_journal_year 2015
_chemical_formula_moiety 'C28 H36 B4 K4 N12 O2'
_chemical_formula_sum 'C28 H36 B4 K4 N12 O2'
_chemical_formula_weight 772.32
_chemical_name_systematic
;
 ?
;
_space_group_crystal_system monoclinic
_space_group_IT_number 14
_space_group_name_Hall '-P 2ybc'
_space_group_name_H-M_alt 'P 1 21/c 1'
_symmetry_space_group_name_Hall '-P 2ybc'
_symmetry_space_group_name_H-M 'P 1 21/c 1'
_atom_sites_solution_hydrogens geom
_audit_creation_method SHELXL-97
_audit_update_record
;
2014-12-17 deposited with the CCDC.
2015-02-17 downloaded from the CCDC.
;
_cell_angle_alpha 90
_cell_angle_beta 94.30(3)
_cell_angle_gamma 90
_cell_formula_units_Z 4
_cell_length_a 7.5693(15)
_cell_length_b 25.062(5)
_cell_length_c 22.116(4)
_cell_measurement_reflns_used 6551
_cell_measurement_temperature 293(2)
_cell_measurement_theta_max 26.144
_cell_measurement_theta_min 2.888
_cell_volume 4183.6(14)
_computing_cell_refinement 'Saint-NT v. 7.23'
_computing_data_collection 'Smart-NT v. 5.63'
_computing_data_reduction 'Saint-NT v. 7.23'
_computing_molecular_graphics 'XP in ShelxTL-97'
_computing_publication_material 'XP in ShelxTL-97'
_computing_structure_refinement 'SHELXL-97 (Sheldrick, 1997)'
_computing_structure_solution 'SHELXS-97 (Sheldrick, 1990)'
_diffrn_ambient_temperature 293(2)
_diffrn_measured_fraction_theta_full 1.000
_diffrn_measured_fraction_theta_max 1.000
_diffrn_measurement_device_type 'CCD area detector'
_diffrn_measurement_method 'phi and omega scans'
_diffrn_radiation_monochromator graphite
_diffrn_radiation_source 'fine-focus sealed tube'
_diffrn_radiation_type MoK\a
_diffrn_radiation_wavelength 0.71073
_diffrn_reflns_av_R_equivalents 0.1903
_diffrn_reflns_av_unetI/netI 0.0960
_diffrn_reflns_Laue_measured_fraction_full 1.000
_diffrn_reflns_Laue_measured_fraction_max 1.000
_diffrn_reflns_limit_h_max 9
_diffrn_reflns_limit_h_min -9
_diffrn_reflns_limit_k_max 30
_diffrn_reflns_limit_k_min -30
_diffrn_reflns_limit_l_max 27
_diffrn_reflns_limit_l_min -27
_diffrn_reflns_number 49858
_diffrn_reflns_point_group_measured_fraction_full 1.000
_diffrn_reflns_point_group_measured_fraction_max 1.000
_diffrn_reflns_theta_full 25.242
_diffrn_reflns_theta_max 26.000
_diffrn_reflns_theta_min 1.230
_exptl_absorpt_coefficient_mu 0.466
_exptl_absorpt_correction_T_max 0.97
_exptl_absorpt_correction_T_min 0.78
_exptl_absorpt_correction_type multi-scan
_exptl_absorpt_process_details 'SadAbs-2008/1 (Bruker, 2008)'
_exptl_crystal_colour colourless
_exptl_crystal_density_diffrn 1.226
_exptl_crystal_description block
_exptl_crystal_F_000 1600
_exptl_crystal_size_max 0.40
_exptl_crystal_size_mid 0.11
_exptl_crystal_size_min 0.10
_refine_diff_density_max 1.259
_refine_diff_density_min -0.516
_refine_diff_density_rms 0.107
_refine_ls_extinction_method none
_refine_ls_goodness_of_fit_ref 0.906
_refine_ls_hydrogen_treatment constr
_refine_ls_matrix_type full
_refine_ls_number_parameters 455
_refine_ls_number_reflns 8232
_refine_ls_number_restraints 12
_refine_ls_restrained_S_all 0.917
_refine_ls_R_factor_all 0.0963
_refine_ls_R_factor_gt 0.0626
_refine_ls_shift/su_max 0.001
_refine_ls_shift/su_mean 0.000
_refine_ls_structure_factor_coef Fsqd
_refine_ls_weighting_details 'w=1/[\s^2^(Fo^2^)+(0.0027P)^2^+7.3800P] where P=(Fo^2^+2Fc^2^)/3'
_refine_ls_weighting_scheme calc
_refine_ls_wR_factor_gt 0.1446
_refine_ls_wR_factor_ref 0.1591
_reflns_Friedel_coverage 0.000
_reflns_number_gt 4947
_reflns_number_total 8232
_reflns_threshold_expression 'I > 2\s(I)'
_cod_data_source_file c5cc00555h2.cif
_cod_data_source_block KEtBCN3_THF
_cod_original_cell_volume 4183.6(15)
_cod_database_code 7116735
_shelx_space_group_comment
;
The symmetry employed for this shelxl refinement is uniquely defined
by the following loop, which should always be used as a source of
symmetry information in preference to the above space-group names.
They are only intended as comments.
;

loop_
_space_group_symop_operation_xyz
'x, y, z'
'-x, y+1/2, -z+1/2'
'-x, -y, -z'
'x, -y-1/2, z-1/2'

loop_
_atom_site_label
_atom_site_type_symbol
_atom_site_fract_x
_atom_site_fract_y
_atom_site_fract_z
_atom_site_U_iso_or_equiv
_atom_site_adp_type
_atom_site_occupancy
_atom_site_site_symmetry_order
_atom_site_calc_flag
_atom_site_refinement_flags_posn
_atom_site_refinement_flags_adp
K1 K 1.01391(9) 0.32919(3) 0.55578(3) 0.02707(18) Uani 1 1 d . .
K2 K 0.97584(9) 0.16945(3) 0.46498(3) 0.02889(19) Uani 1 1 d . .
K3 K 1.47576(10) 0.07935(3) 0.46188(4) 0.0320(2) Uani 1 1 d . .
K4 K 0.51477(9) 0.42050(3) 0.55124(3) 0.02705(18) Uani 1 1 d . .
B1 B 0.4737(5) 0.27406(13) 0.40749(16) 0.0219(8) Uani 1 1 d . .
C1 C 0.2787(4) 0.27059(12) 0.43118(14) 0.0246(7) Uani 1 1 d . .
N1 N 0.1379(4) 0.26847(11) 0.44644(13) 0.0321(7) Uani 1 1 d . .
C2 C 0.5936(4) 0.30965(12) 0.45386(14) 0.0237(7) Uani 1 1 d . .
N2 N 0.6806(4) 0.33550(11) 0.48601(13) 0.0309(7) Uani 1 1 d . .
C3 C 0.5550(4) 0.21494(13) 0.40899(14) 0.0249(7) Uani 1 1 d . .
N3 N 0.6155(4) 0.17320(11) 0.40927(13) 0.0338(7) Uani 1 1 d . .
C4 C 0.4676(4) 0.29810(13) 0.33923(14) 0.0261(7) Uani 1 1 d . .
H4A H 0.5874 0.3003 0.3266 0.031 Uiso 1 1 calc R U
H4B H 0.4014 0.2739 0.3118 0.031 Uiso 1 1 calc R U
C5 C 0.3823(5) 0.35335(14) 0.33440(16) 0.0368(9) Uani 1 1 d . .
H5A H 0.3849 0.3663 0.2936 0.055 Uiso 1 1 calc R U
H5B H 0.4466 0.3774 0.3617 0.055 Uiso 1 1 calc R U
H5C H 0.2616 0.3510 0.3448 0.055 Uiso 1 1 calc R U
B2 B 1.9753(5) -0.02215(14) 0.39622(16) 0.0243(8) Uani 1 1 d . .
C6 C 1.7809(5) -0.01973(12) 0.42003(14) 0.0258(7) Uani 1 1 d . .
N4 N 1.6411(4) -0.01851(11) 0.43594(13) 0.0340(7) Uani 1 1 d . .
C7 C 2.0964(4) -0.05846(12) 0.44217(14) 0.0255(7) Uani 1 1 d . .
N5 N 2.1868(4) -0.08438(12) 0.47380(13) 0.0348(7) Uani 1 1 d . .
C8 C 2.0559(4) 0.03719(13) 0.40046(14) 0.0263(7) Uani 1 1 d . .
N6 N 2.1162(4) 0.07906(11) 0.40320(13) 0.0353(7) Uani 1 1 d . .
C9 C 1.9724(4) -0.04544(13) 0.32820(14) 0.0287(8) Uani 1 1 d . .
H9A H 1.9072 -0.0210 0.3008 0.034 Uiso 1 1 calc R U
H9B H 2.0929 -0.0475 0.3162 0.034 Uiso 1 1 calc R U
C10 C 1.8876(5) -0.10069(14) 0.32218(16) 0.0357(8) Uani 1 1 d . .
H10A H 1.8964 -0.1138 0.2817 0.054 Uiso 1 1 calc R U
H10B H 1.7651 -0.0983 0.3304 0.054 Uiso 1 1 calc R U
H10C H 1.9480 -0.1246 0.3506 0.054 Uiso 1 1 calc R U
B3 B 0.5226(5) 0.21929(14) 0.60696(16) 0.0236(8) Uani 1 1 d . .
C11 C 0.4423(4) 0.27835(13) 0.60417(14) 0.0262(7) Uani 1 1 d . .
N7 N 0.3831(4) 0.32020(11) 0.60188(13) 0.0344(7) Uani 1 1 d . .
C12 C 0.4007(4) 0.18355(12) 0.56094(14) 0.0243(7) Uani 1 1 d . .
N8 N 0.3108(4) 0.15767(11) 0.52942(13) 0.0335(7) Uani 1 1 d . .
C13 C 0.7175(4) 0.22182(12) 0.58253(14) 0.0250(7) Uani 1 1 d . .
N9 N 0.8570(4) 0.22350(11) 0.56662(14) 0.0339(7) Uani 1 1 d . .
C14 C 0.5291(4) 0.19417(13) 0.67404(14) 0.0276(7) Uani 1 1 d . .
H14A H 0.5954 0.2179 0.7019 0.033 Uiso 1 1 calc R U
H14B H 0.4093 0.1918 0.6867 0.033 Uiso 1 1 calc R U
C15 C 0.6137(5) 0.13887(14) 0.67811(16) 0.0377(9) Uani 1 1 d . .
H15A H 0.5492 0.1152 0.6504 0.057 Uiso 1 1 calc R U
H15B H 0.6107 0.1255 0.7187 0.057 Uiso 1 1 calc R U
H15C H 0.7344 0.1412 0.6678 0.057 Uiso 1 1 calc R U
B4 B 0.0263(5) 0.53237(14) 0.59602(16) 0.0238(8) Uani 1 1 d . .
C16 C 0.2200(5) 0.52846(12) 0.57165(14) 0.0251(7) Uani 1 1 d . .
N10 N 0.3600(4) 0.52618(11) 0.55581(13) 0.0336(7) Uani 1 1 d . .
C17 C -0.0560(4) 0.47338(13) 0.59612(14) 0.0248(7) Uani 1 1 d . .
N11 N -0.1174(4) 0.43164(11) 0.59686(13) 0.0344(7) Uani 1 1 d . .
C18 C -0.0958(4) 0.56721(12) 0.54842(14) 0.0241(7) Uani 1 1 d . .
N12 N -0.1834(4) 0.59270(11) 0.51591(13) 0.0313(7) Uani 1 1 d . .
C19 C 0.0320(4) 0.55925(12) 0.66242(14) 0.0272(7) Uani 1 1 d . .
H19A H -0.0879 0.5618 0.6749 0.033 Uiso 1 1 calc R U
H19B H 0.0988 0.5363 0.6911 0.033 Uiso 1 1 calc R U
C20 C 0.1152(5) 0.61453(14) 0.66466(16) 0.0363(9) Uani 1 1 d . .
H20A H 0.2356 0.6121 0.6541 0.054 Uiso 1 1 calc R U
H20B H 0.1128 0.6288 0.7049 0.054 Uiso 1 1 calc R U
H20C H 0.0496 0.6375 0.6364 0.054 Uiso 1 1 calc R U
O1 O 0.4806(5) 0.43875(14) 0.67427(15) 0.0855(12) Uani 1 1 d . .
C21 C 0.3625(9) 0.4145(2) 0.7127(3) 0.102(2) Uani 1 1 d . .
H21A H 0.3722 0.3760 0.7102 0.122 Uiso 1 1 calc R U
H21B H 0.2416 0.4245 0.6999 0.122 Uiso 1 1 calc R U
C22 C 0.4067(14) 0.4322(4) 0.7759(4) 0.178(4) Uani 1 1 d . .
H22A H 0.3001 0.4390 0.7964 0.214 Uiso 1 1 calc R U
H22B H 0.4772 0.4056 0.7985 0.214 Uiso 1 1 calc R U
C23 C 0.5019(11) 0.4785(4) 0.7702(4) 0.167(4) Uani 1 1 d . U
H23A H 0.6038 0.4789 0.7995 0.200 Uiso 1 1 calc R U
H23B H 0.4286 0.5092 0.7775 0.200 Uiso 1 1 calc R U
C24 C 0.5607(9) 0.4805(2) 0.7079(3) 0.099(2) Uani 1 1 d . .
H24A H 0.5274 0.5144 0.6891 0.119 Uiso 1 1 calc R U
H24B H 0.6886 0.4771 0.7090 0.119 Uiso 1 1 calc R U
O2 O 0.9833(5) 0.31420(13) 0.67925(13) 0.0687(9) Uani 1 1 d . .
C25 C 1.0632(9) 0.2734(2) 0.7150(2) 0.0886(19) Uani 1 1 d . .
H25A H 1.1909 0.2776 0.7173 0.106 Uiso 1 1 calc R U
H25B H 1.0340 0.2390 0.6968 0.106 Uiso 1 1 calc R U
C26 C 0.9999(11) 0.2759(4) 0.7760(4) 0.162(4) Uani 1 1 d . U
H26A H 0.9318 0.2443 0.7842 0.194 Uiso 1 1 calc R U
H26B H 1.0988 0.2786 0.8064 0.194 Uiso 1 1 calc R U
C27 C 0.8942(12) 0.3212(3) 0.7767(3) 0.145(3) Uani 1 1 d . .
H27A H 0.9530 0.3484 0.8020 0.173 Uiso 1 1 calc R U
H27B H 0.7824 0.3126 0.7931 0.173 Uiso 1 1 calc R U
C28 C 0.8625(8) 0.3409(2) 0.7143(2) 0.0872(18) Uani 1 1 d . .
H28A H 0.7417 0.3333 0.6989 0.105 Uiso 1 1 calc R U
H28B H 0.8813 0.3791 0.7129 0.105 Uiso 1 1 calc R U

loop_
_atom_site_aniso_label
_atom_site_aniso_U_11
_atom_site_aniso_U_22
_atom_site_aniso_U_33
_atom_site_aniso_U_23
_atom_site_aniso_U_13
_atom_site_aniso_U_12
K1 0.0260(4) 0.0217(4) 0.0337(4) 0.0002(3) 0.0037(3) -0.0010(3)
K2 0.0249(4) 0.0216(4) 0.0406(4) -0.0034(3) 0.0050(3) -0.0014(3)
K3 0.0247(4) 0.0216(4) 0.0498(5) 0.0021(3) 0.0038(3) 0.0021(3)
K4 0.0245(4) 0.0232(4) 0.0337(4) 0.0000(3) 0.0038(3) 0.0007(3)
B1 0.022(2) 0.0217(17) 0.0226(18) -0.0007(13) 0.0039(14) -0.0001(14)
C1 0.030(2) 0.0193(15) 0.0252(16) -0.0003(12) 0.0044(14) 0.0001(13)
N1 0.0291(18) 0.0272(15) 0.0417(17) 0.0069(12) 0.0138(13) -0.0005(12)
C2 0.0235(18) 0.0243(16) 0.0237(16) 0.0034(13) 0.0049(13) 0.0027(13)
N2 0.0321(17) 0.0288(15) 0.0312(16) -0.0023(12) -0.0018(12) 0.0001(13)
C3 0.0265(19) 0.0259(17) 0.0228(16) 0.0004(12) 0.0049(13) 0.0012(14)
N3 0.0365(18) 0.0283(16) 0.0372(17) 0.0022(12) 0.0063(13) 0.0020(13)
C4 0.0237(18) 0.0330(18) 0.0221(16) 0.0018(13) 0.0046(13) -0.0012(13)
C5 0.037(2) 0.040(2) 0.034(2) 0.0142(15) 0.0089(15) 0.0079(16)
B2 0.027(2) 0.0222(18) 0.0238(18) -0.0015(14) 0.0050(15) -0.0001(15)
C6 0.035(2) 0.0187(16) 0.0244(17) -0.0027(12) 0.0046(14) -0.0001(13)
N4 0.036(2) 0.0284(16) 0.0397(17) -0.0043(12) 0.0143(14) 0.0006(13)
C7 0.0275(19) 0.0244(16) 0.0252(17) -0.0046(13) 0.0058(14) -0.0042(14)
N5 0.0322(18) 0.0354(17) 0.0359(17) 0.0009(13) -0.0033(13) -0.0025(13)
C8 0.0255(19) 0.0310(18) 0.0228(16) -0.0013(13) 0.0051(13) 0.0012(14)
N6 0.0405(19) 0.0288(16) 0.0376(17) -0.0032(12) 0.0089(13) -0.0047(13)
C9 0.030(2) 0.0337(18) 0.0229(17) -0.0013(13) 0.0057(13) -0.0009(14)
C10 0.032(2) 0.042(2) 0.0332(19) -0.0161(15) 0.0056(15) -0.0075(16)
B3 0.024(2) 0.0210(17) 0.0259(19) -0.0010(14) 0.0056(14) -0.0004(14)
C11 0.029(2) 0.0261(17) 0.0240(16) 0.0015(13) 0.0071(13) 0.0002(14)
N7 0.0361(18) 0.0282(16) 0.0393(17) -0.0005(13) 0.0049(13) 0.0042(13)
C12 0.0239(18) 0.0250(16) 0.0243(16) 0.0049(13) 0.0043(13) 0.0047(13)
N8 0.0331(18) 0.0266(15) 0.0399(17) -0.0034(12) -0.0027(13) 0.0019(13)
C13 0.030(2) 0.0191(15) 0.0265(17) 0.0002(12) 0.0044(14) -0.0016(13)
N9 0.0316(19) 0.0300(16) 0.0415(18) 0.0020(12) 0.0128(14) -0.0016(13)
C14 0.0281(19) 0.0320(18) 0.0228(16) 0.0006(13) 0.0032(13) -0.0012(14)
C15 0.037(2) 0.039(2) 0.038(2) 0.0141(16) 0.0082(16) 0.0089(16)
B4 0.027(2) 0.0229(18) 0.0220(18) 0.0009(14) 0.0045(14) -0.0003(15)
C16 0.034(2) 0.0181(15) 0.0238(16) -0.0021(12) 0.0039(14) 0.0018(13)
N10 0.0338(19) 0.0285(15) 0.0402(18) -0.0026(12) 0.0134(14) 0.0034(13)
C17 0.0246(19) 0.0275(17) 0.0226(16) -0.0002(12) 0.0039(13) 0.0029(14)
N11 0.0384(19) 0.0294(16) 0.0358(17) -0.0001(12) 0.0047(13) -0.0025(14)
C18 0.0276(19) 0.0215(15) 0.0238(16) -0.0035(13) 0.0060(13) -0.0031(14)
N12 0.0323(17) 0.0314(15) 0.0297(15) 0.0046(12) -0.0020(12) -0.0008(13)
C19 0.031(2) 0.0291(17) 0.0217(16) -0.0019(13) 0.0047(13) -0.0004(14)
C20 0.035(2) 0.039(2) 0.036(2) -0.0139(15) 0.0074(15) -0.0077(16)
O1 0.131(3) 0.076(2) 0.053(2) -0.0126(18) 0.029(2) -0.038(2)
C21 0.146(6) 0.090(4) 0.076(4) -0.018(3) 0.052(4) -0.044(4)
C22 0.208(10) 0.222(11) 0.119(8) -0.039(7) 0.103(7) -0.035(9)
C23 0.129(7) 0.224(9) 0.154(7) -0.114(7) 0.049(5) -0.080(6)
C24 0.134(6) 0.082(4) 0.077(4) -0.032(3) -0.015(4) -0.018(4)
O2 0.100(3) 0.068(2) 0.0407(17) 0.0103(15) 0.0197(16) 0.0271(18)
C25 0.118(5) 0.084(4) 0.063(4) 0.022(3) -0.004(3) 0.028(3)
C26 0.129(6) 0.226(9) 0.135(7) 0.110(6) 0.046(5) 0.084(6)
C27 0.209(9) 0.178(8) 0.054(4) 0.009(5) 0.055(5) 0.028(7)
C28 0.112(5) 0.089(4) 0.065(4) 0.012(3) 0.036(3) 0.032(3)

loop_
_atom_type_symbol
_atom_type_description
_atom_type_scat_dispersion_real
_atom_type_scat_dispersion_imag
_atom_type_scat_source
C C 0.0033 0.0016 'International Tables Vol C Tables 4.2.6.8 and 6.1.1.4'
H H 0.0000 0.0000 'International Tables Vol C Tables 4.2.6.8 and 6.1.1.4'
B B 0.0013 0.0007 'International Tables Vol C Tables 4.2.6.8 and 6.1.1.4'
N N 0.0061 0.0033 'International Tables Vol C Tables 4.2.6.8 and 6.1.1.4'
O O 0.0106 0.0060 'International Tables Vol C Tables 4.2.6.8 and 6.1.1.4'
K K 0.2009 0.2494 'International Tables Vol C Tables 4.2.6.8 and 6.1.1.4'

loop_
_geom_angle_atom_site_label_1
_geom_angle_atom_site_label_2
_geom_angle_atom_site_label_3
_geom_angle
_geom_angle_site_symmetry_1
_geom_angle_site_symmetry_3
O2 K1 N2 113.69(10) . .
O2 K1 N12 134.83(10) . 3_666
N2 K1 N12 94.39(9) . 3_666
O2 K1 N7 78.12(10) . 1_655
N2 K1 N7 167.89(9) . 1_655
N12 K1 N7 77.87(8) 3_666 1_655
O2 K1 N9 74.50(10) . .
N2 K1 N9 75.34(8) . .
N12 K1 N9 149.59(9) 3_666 .
N7 K1 N9 106.66(9) 1_655 .
O2 K1 N11 76.01(9) . 1_655
N2 K1 N11 79.19(8) . 1_655
N12 K1 N11 75.51(9) 3_666 1_655
N7 K1 N11 107.39(9) 1_655 1_655
N9 K1 N11 128.43(9) . 1_655
O2 K1 N1 139.50(9) . 1_655
N2 K1 N1 84.93(8) . 1_655
N12 K1 N1 74.20(8) 3_666 1_655
N7 K1 N1 83.99(8) 1_655 1_655
N9 K1 N1 76.39(8) . 1_655
N11 K1 N1 144.42(8) 1_655 1_655
O2 K1 K4 87.61(7) . .
N2 K1 K4 40.54(6) . .
N12 K1 K4 92.92(6) 3_666 .
N7 K1 K4 147.79(6) 1_655 .
N9 K1 K4 96.86(6) . .
N11 K1 K4 40.60(6) 1_655 .
N1 K1 K4 123.52(6) 1_655 .
O2 K1 K4 103.05(8) . 1_655
N2 K1 K4 132.83(6) . 1_655
N12 K1 K4 38.77(6) 3_666 1_655
N7 K1 K4 41.24(6) 1_655 1_655
N9 K1 K4 145.42(6) . 1_655
N11 K1 K4 82.24(6) 1_655 1_655
N1 K1 K4 85.73(6) 1_655 1_655
K4 K1 K4 117.63(2) . 1_655
O2 K1 K2 108.18(7) . .
N2 K1 K2 77.48(6) . .
N12 K1 K2 112.16(6) 3_666 .
N7 K1 K2 96.65(6) 1_655 .
N9 K1 K2 38.10(6) . .
N11 K1 K2 155.90(6) 1_655 .
N1 K1 K2 38.30(5) 1_655 .
K4 K1 K2 115.29(3) . .
K4 K1 K2 118.52(3) 1_655 .
N1 K2 N9 82.03(8) 1_655 .
N1 K2 N8 77.37(9) 1_655 1_655
N9 K2 N8 88.62(9) . 1_655
N1 K2 N5 159.55(9) 1_655 3_856
N9 K2 N5 78.85(9) . 3_856
N8 K2 N5 94.89(9) 1_655 3_856
N1 K2 N6 116.31(9) 1_655 1_455
N9 K2 N6 154.37(9) . 1_455
N8 K2 N6 78.99(9) 1_655 1_455
N5 K2 N6 79.96(9) 3_856 1_455
N1 K2 N3 108.37(9) 1_655 .
N9 K2 N3 88.70(9) . .
N8 K2 N3 173.25(9) 1_655 .
N5 K2 N3 78.52(8) 3_856 .
N6 K2 N3 101.03(9) 1_455 .
N1 K2 C3 93.21(8) 1_655 .
N9 K2 C3 77.95(8) . .
N8 K2 C3 164.63(8) 1_655 .
N5 K2 C3 89.86(8) 3_856 .
N6 K2 C3 116.29(8) 1_455 .
N3 K2 C3 17.34(7) . .
N1 K2 C7 150.46(9) 1_655 3_856
N9 K2 C7 80.93(8) . 3_856
N8 K2 C7 78.26(8) 1_655 3_856
N5 K2 C7 16.79(8) 3_856 3_856
N6 K2 C7 74.65(8) 1_455 3_856
N3 K2 C7 95.20(8) . 3_856
C3 K2 C7 106.54(8) . 3_856
N1 K2 C1 16.15(7) 1_655 1_655
N9 K2 C1 94.27(8) . 1_655
N8 K2 C1 67.08(8) 1_655 1_655
N5 K2 C1 161.03(8) 3_856 1_655
N6 K2 C1 101.24(8) 1_455 1_655
N3 K2 C1 119.32(8) . 1_655
C3 K2 C1 106.11(8) . 1_655
C7 K2 C1 145.14(8) 3_856 1_655
N1 K2 K3 146.52(6) 1_655 1_455
N9 K2 K3 86.20(7) . 1_455
N8 K2 K3 133.71(6) 1_655 1_455
N5 K2 K3 39.05(6) 3_856 1_455
N6 K2 K3 86.37(6) 1_455 1_455
N3 K2 K3 39.86(6) . 1_455
C3 K2 K3 53.59(5) . 1_455
C7 K2 K3 55.50(6) 3_856 1_455
C1 K2 K3 159.18(6) 1_655 1_455
N1 K2 K3 93.75(6) 1_655 .
N9 K2 K3 125.57(7) . .
N8 K2 K3 38.47(6) 1_655 .
N5 K2 K3 91.49(7) 3_856 .
N6 K2 K3 40.97(6) 1_455 .
N3 K2 K3 142.00(6) . .
C3 K2 K3 156.21(6) . .
C7 K2 K3 77.05(6) 3_856 .
C1 K2 K3 78.06(6) 1_655 .
K3 K2 K3 118.33(2) 1_455 .
N1 K2 K1 42.47(6) 1_655 .
N9 K2 K1 39.57(6) . .
N8 K2 K1 80.93(6) 1_655 .
N5 K2 K1 118.08(7) 3_856 .
N6 K2 K1 154.09(6) 1_455 .
N3 K2 K1 100.83(6) . .
C3 K2 K1 83.94(6) . .
C7 K2 K1 116.86(5) 3_856 .
C1 K2 K1 55.45(5) 1_655 .
K3 K2 K1 119.45(3) 1_455 .
K3 K2 K1 115.98(3) . .
N8 K3 N5 97.00(9) 1_655 3_956
N8 K3 N4 158.73(9) 1_655 .
N5 K3 N4 75.20(9) 3_956 .
N8 K3 N3 80.50(9) 1_655 1_655
N5 K3 N3 79.66(9) 3_956 1_655
N4 K3 N3 116.55(9) . 1_655
N8 K3 N4 77.36(8) 1_655 3_856
N5 K3 N4 87.06(9) 3_956 3_856
N4 K3 N4 82.45(9) . 3_856
N3 K3 N4 152.52(8) 1_655 3_856
N8 K3 N6 78.59(8) 1_655 1_455
N5 K3 N6 175.47(9) 3_956 1_455
N4 K3 N6 108.57(9) . 1_455
N3 K3 N6 100.47(9) 1_655 1_455
N4 K3 N6 90.93(9) 3_856 1_455
N8 K3 C12 16.96(8) 1_655 1_655
N5 K3 C12 80.45(8) 3_956 1_655
N4 K3 C12 150.73(8) . 1_655
N3 K3 C12 73.88(8) 1_655 1_655
N4 K3 C12 80.29(8) 3_856 1_655
N6 K3 C12 95.21(8) 1_455 1_655
N8 K3 C8 89.45(8) 1_655 1_455
N5 K3 C8 163.85(8) 3_956 1_455
N4 K3 C8 93.54(8) . 1_455
N3 K3 C8 116.11(8) 1_655 1_455
N4 K3 C8 79.91(8) 3_856 1_455
N6 K3 C8 17.48(7) 1_455 1_455
C12 K3 C8 106.41(8) 1_655 1_455
N8 K3 K3 117.55(7) 1_655 3_856
N5 K3 K3 78.35(6) 3_956 3_856
N4 K3 K3 41.98(6) . 3_856
N3 K3 K3 153.02(7) 1_655 3_856
N4 K3 K3 40.47(6) 3_856 3_856
N6 K3 K3 102.68(6) 1_455 3_856
C12 K3 K3 117.22(6) 1_655 3_856
C8 K3 K3 85.54(6) 1_455 3_856
N8 K3 K2 92.82(7) 1_655 1_655
N5 K3 K2 39.42(6) 3_956 1_655
N4 K3 K2 93.14(7) . 1_655
N3 K3 K2 40.65(6) 1_655 1_655
N4 K3 K2 124.47(7) 3_856 1_655
N6 K3 K2 141.08(6) 1_455 1_655
C12 K3 K2 77.66(6) 1_655 1_655
C8 K3 K2 155.40(6) 1_455 1_655
K3 K3 K2 114.69(3) 3_856 1_655
N8 K3 K2 38.70(6) 1_655 .
N5 K3 K2 135.39(7) 3_956 .
N4 K3 K2 147.05(7) . .
N3 K3 K2 85.95(6) 1_655 .
N4 K3 K2 86.86(7) 3_856 .
N6 K3 K2 40.34(6) 1_455 .
C12 K3 K2 54.96(6) 1_655 .
C8 K3 K2 53.81(6) 1_455 .
K3 K3 K2 120.83(3) 3_856 .
K2 K3 K2 118.33(2) 1_655 .
O1 K4 N12 112.75(11) . 3_566
O1 K4 N10 75.47(10) . .
N12 K4 N10 77.36(9) 3_566 .
O1 K4 N11 78.57(11) . 1_655
N12 K4 N11 168.67(9) 3_566 1_655
N10 K4 N11 106.22(9) . 1_655
O1 K4 N2 132.72(10) . .
N12 K4 N2 93.01(9) 3_566 .
N10 K4 N2 151.17(8) . .
N11 K4 N2 78.73(8) 1_655 .
O1 K4 N10 140.41(9) . 3_666
N12 K4 N10 87.54(9) 3_566 3_666
N10 K4 N10 76.60(9) . 3_666
N11 K4 N10 82.96(9) 1_655 3_666
N2 K4 N10 75.88(8) . 3_666
O1 K4 N7 73.22(9) . .
N12 K4 N7 77.83(8) 3_566 .
N10 K4 N7 127.94(9) . .
N11 K4 N7 106.98(8) 1_655 .
N2 K4 N7 74.67(8) . .
N10 K4 N7 146.19(8) 3_666 .
O1 K4 K1 101.81(10) . .
N12 K4 K1 132.34(6) 3_566 .
N10 K4 K1 145.10(6) . .
N11 K4 K1 40.94(6) 1_655 .
N2 K4 K1 39.73(6) . .
N10 K4 K1 85.80(6) 3_666 .
N7 K4 K1 82.12(6) . .
O1 K4 K1 85.45(8) . 1_455
N12 K4 K1 39.47(6) 3_566 1_455
N10 K4 K1 97.02(6) . 1_455
N11 K4 K1 147.23(6) 1_655 1_455
N2 K4 K1 91.99(6) . 1_455
N10 K4 K1 125.51(7) 3_666 1_455
N7 K4 K1 40.49(6) . 1_455
K1 K4 K1 117.63(2) . 1_455
O1 K4 K4 109.58(8) . 3_666
N12 K4 K4 80.44(6) 3_566 3_666
N10 K4 K4 38.58(6) . 3_666
N11 K4 K4 95.64(6) 1_655 3_666
N2 K4 K4 113.47(6) . 3_666
N10 K4 K4 38.02(5) 3_666 3_666
N7 K4 K4 157.21(6) . 3_666
K1 K4 K4 118.19(3) . 3_666
K1 K4 K4 116.73(3) 1_455 3_666
C2 B1 C3 107.8(3) . .
C2 B1 C1 108.3(3) . .
C3 B1 C1 107.7(3) . .
C2 B1 C4 111.5(3) . .
C3 B1 C4 110.3(3) . .
C1 B1 C4 111.2(3) . .
N1 C1 B1 178.1(3) . .
N1 C1 K2 43.15(18) . 1_455
B1 C1 K2 137.28(19) . 1_455
C1 N1 K2 120.7(2) . 1_455
C1 N1 K1 123.9(2) . 1_455
K2 N1 K1 99.24(9) 1_455 1_455
N2 C2 B1 178.6(3) . .
C2 N2 K1 138.8(2) . .
C2 N2 K4 118.5(2) . .
K1 N2 K4 99.72(9) . .
N3 C3 B1 178.5(4) . .
N3 C3 K2 49.4(2) . .
B1 C3 K2 130.0(2) . .
C3 N3 K3 126.5(2) . 1_455
C3 N3 K2 113.3(2) . .
K3 N3 K2 99.48(9) 1_455 .
C5 C4 B1 112.6(3) . .
C7 B2 C6 108.0(3) . .
C7 B2 C8 107.0(3) . .
C6 B2 C8 107.4(3) . .
C7 B2 C9 110.7(3) . .
C6 B2 C9 111.8(3) . .
C8 B2 C9 111.6(3) . .
N4 C6 B2 178.6(4) . .
C6 N4 K3 121.3(2) . .
C6 N4 K3 124.6(3) . 3_856
K3 N4 K3 97.55(9) . 3_856
N5 C7 B2 178.0(4) . .
N5 C7 K2 46.1(2) . 3_856
B2 C7 K2 135.4(2) . 3_856
C7 N5 K3 139.3(3) . 3_956
C7 N5 K2 117.1(2) . 3_856
K3 N5 K2 101.53(9) 3_956 3_856
N6 C8 B2 178.7(4) . .
N6 C8 K3 50.2(2) . 1_655
B2 C8 K3 128.9(2) . 1_655
C8 N6 K2 125.8(2) . 1_655
C8 N6 K3 112.3(3) . 1_655
K2 N6 K3 98.69(9) 1_655 1_655
C10 C9 B2 112.7(3) . .
C12 B3 C11 107.1(3) . .
C12 B3 C14 110.1(3) . .
C11 B3 C14 112.5(3) . .
C12 B3 C13 108.0(3) . .
C11 B3 C13 107.8(3) . .
C14 B3 C13 111.1(3) . .
N7 C11 B3 179.1(4) . .
C11 N7 K1 116.8(3) . 1_455
C11 N7 K4 131.0(3) . .
K1 N7 K4 98.26(9) 1_455 .
N8 C12 B3 178.0(3) . .
N8 C12 K3 46.1(2) . 1_455
B3 C12 K3 135.1(2) . 1_455
C12 N8 K3 116.9(2) . 1_455
C12 N8 K2 136.1(2) . 1_455
K3 N8 K2 102.82(9) 1_455 1_455
N9 C13 B3 178.4(3) . .
C13 N9 K2 125.8(3) . .
C13 N9 K1 116.8(2) . .
K2 N9 K1 102.34(9) . .
C15 C14 B3 113.2(3) . .
C16 B4 C17 108.0(3) . .
C16 B4 C18 108.0(3) . .
C17 B4 C18 107.3(3) . .
C16 B4 C19 111.6(3) . .
C17 B4 C19 111.6(3) . .
C18 B4 C19 110.2(3) . .
N10 C16 B4 178.1(4) . .
C16 N10 K4 116.3(2) . .
C16 N10 K4 126.0(3) . 3_666
K4 N10 K4 103.40(9) . 3_666
N11 C17 B4 178.6(3) . .
C17 N11 K4 117.5(2) . 1_455
C17 N11 K1 130.6(3) . 1_455
K4 N11 K1 98.46(9) 1_455 1_455
N12 C18 B4 178.2(3) . .
C18 N12 K4 135.7(3) . 3_566
C18 N12 K1 117.9(2) . 3_666
K4 N12 K1 101.76(9) 3_566 3_666
C20 C19 B4 113.1(3) . .
C24 O1 C21 105.7(4) . .
C24 O1 K4 125.0(3) . .
C21 O1 K4 128.6(3) . .
O1 C21 C22 109.2(5) . .
C23 C22 C21 104.4(7) . .
C22 C23 C24 108.1(6) . .
O1 C24 C23 108.7(6) . .
C25 O2 C28 107.9(4) . .
C25 O2 K1 126.0(3) . .
C28 O2 K1 125.4(3) . .
O2 C25 C26 109.4(5) . .
C27 C26 C25 105.7(6) . .
C26 C27 C28 108.6(6) . .
O2 C28 C27 106.8(5) . .

loop_
_geom_bond_atom_site_label_1
_geom_bond_atom_site_label_2
_geom_bond_distance
_geom_bond_site_symmetry_2
K1 O2 2.783(3) .
K1 N2 2.861(3) .
K1 N12 2.880(3) 3_666
K1 N7 2.911(3) 1_655
K1 N9 2.920(3) .
K1 N11 2.923(3) 1_655
K1 N1 3.063(3) 1_655
K1 K4 4.4119(13) .
K1 K4 4.4358(13) 1_655
K1 K2 4.4782(12) .
K2 N1 2.812(3) 1_655
K2 N9 2.828(3) .
K2 N8 2.829(3) 1_655
K2 N5 2.854(3) 3_856
K2 N6 2.889(3) 1_455
K2 N3 2.909(3) .
K2 C3 3.520(3) .
K2 C7 3.525(3) 3_856
K2 C1 3.535(3) 1_655
K2 K3 4.4037(13) 1_455
K2 K3 4.4115(13) .
K3 N8 2.815(3) 1_655
K3 N5 2.832(3) 3_956
K3 N4 2.832(3) .
K3 N3 2.862(3) 1_655
K3 N4 2.918(3) 3_856
K3 N6 2.926(3) 1_455
K3 C12 3.483(3) 1_655
K3 C8 3.523(3) 1_455
K3 K3 4.3249(16) 3_856
K3 K2 4.4037(13) 1_655
K4 O1 2.790(3) .
K4 N12 2.837(3) 3_566
K4 N10 2.901(3) .
K4 N11 2.903(3) 1_655
K4 N2 2.910(3) .
K4 N10 2.937(3) 3_666
K4 N7 2.955(3) .
K4 K1 4.4358(13) 1_455
K4 K4 4.5818(15) 3_666
B1 C2 1.591(5) .
B1 C3 1.604(5) .
B1 C1 1.606(5) .
B1 C4 1.623(4) .
C1 N1 1.143(4) .
C1 K2 3.535(3) 1_455
N1 K2 2.812(3) 1_455
N1 K1 3.063(3) 1_455
C2 N2 1.135(4) .
C3 N3 1.142(4) .
N3 K3 2.862(3) 1_455
C4 C5 1.528(4) .
B2 C7 1.600(5) .
B2 C6 1.601(5) .
B2 C8 1.607(5) .
B2 C9 1.612(5) .
C6 N4 1.140(4) .
N4 K3 2.918(3) 3_856
C7 N5 1.144(4) .
C7 K2 3.524(3) 3_856
N5 K3 2.832(3) 3_956
N5 K2 2.854(3) 3_856
C8 N6 1.144(4) .
C8 K3 3.523(3) 1_655
N6 K2 2.889(3) 1_655
N6 K3 2.926(3) 1_655
C9 C10 1.528(4) .
B3 C12 1.597(5) .
B3 C11 1.600(5) .
B3 C14 1.609(5) .
B3 C13 1.610(5) .
C11 N7 1.140(4) .
N7 K1 2.911(3) 1_455
C12 N8 1.140(4) .
C12 K3 3.482(3) 1_455
N8 K3 2.815(3) 1_455
N8 K2 2.829(3) 1_455
C13 N9 1.138(4) .
C14 C15 1.527(4) .
B4 C16 1.603(5) .
B4 C17 1.604(5) .
B4 C18 1.606(5) .
B4 C19 1.613(5) .
C16 N10 1.143(4) .
N10 K4 2.937(3) 3_666
C17 N11 1.145(4) .
N11 K4 2.903(3) 1_455
N11 K1 2.923(3) 1_455
C18 N12 1.137(4) .
N12 K4 2.837(3) 3_566
N12 K1 2.880(3) 3_666
C19 C20 1.521(4) .
O1 C24 1.396(6) .
O1 C21 1.416(6) .
C21 C22 1.481(10) .
C22 C23 1.375(11) .
C23 C24 1.481(10) .
O2 C25 1.400(5) .
O2 C28 1.411(6) .
C25 C26 1.468(10) .
C26 C27 1.389(10) .
C27 C28 1.469(8) .
